data_4309126
loop_
_publ_author_name
'Vadapalli Chandrasekhar'
'Ramachandran Azhakar'
'Stefano Zacchini'
'Jamie F. Bickley'
'Alexander Steiner'

_publ_section_title
;
Synthesis, Structure, and Stereochemistry of Trinuclear Metal Complexes
Formed from the Phosphorus-Based Achiral Tripodal Ligand
{P(S)[N(Me)NCHC6H4-o-OH]3} (LH3): Luminescent Properties of L2Cd3.2H2O
;
_journal_name_full 'Inorganic Chemistry'
_journal_page_first 4608
_journal_page_last 4615
_journal_paper_doi 10.1021/ic050395t
_journal_volume 44
_journal_year 2005
_chemical_formula_sum 'C51 H54 Cl6 N12 O7 P2 S2 Zn3'
_chemical_formula_weight 1481.93
_chemical_name_systematic
; 
 ? 
;
_space_group_IT_number 15
_symmetry_cell_setting monoclinic
_symmetry_space_group_name_Hall '-C 2yc'
_symmetry_space_group_name_H-M 'C 1 2/c 1'
_atom_sites_solution_hydrogens geom
_atom_sites_solution_primary direct
_atom_sites_solution_secondary difmap
_audit_creation_method SHELXL-97
_cell_angle_alpha 90.00
_cell_angle_beta 113.3000(10)
_cell_angle_gamma 90.00
_cell_formula_units_Z 4
_cell_length_a 20.9480(13)
_cell_length_b 14.9060(9)
_cell_length_c 20.6966(13)
_cell_measurement_temperature 150(2)
_cell_volume 5935.5(6)
_computing_structure_refinement 'SHELXL-97 (Sheldrick, 1997)'
_computing_structure_solution 'SHELXS-97 (Sheldrick, 1990)'
_diffrn_ambient_temperature 150(2)
_diffrn_measured_fraction_theta_full 0.998
_diffrn_measured_fraction_theta_max 0.998
_diffrn_measurement_device_type 'Bruker AXS Smart Apex'
_diffrn_radiation_monochromator graphite
_diffrn_radiation_source 'fine-focus sealed tube'
_diffrn_radiation_type MoK\a
_diffrn_radiation_wavelength 0.71073
_diffrn_reflns_av_R_equivalents 0.0468
_diffrn_reflns_av_sigmaI/netI 0.0516
_diffrn_reflns_limit_h_max 24
_diffrn_reflns_limit_h_min -24
_diffrn_reflns_limit_k_max 17
_diffrn_reflns_limit_k_min -13
_diffrn_reflns_limit_l_max 24
_diffrn_reflns_limit_l_min -22
_diffrn_reflns_number 15355
_diffrn_reflns_theta_full 25.03
_diffrn_reflns_theta_max 25.03
_diffrn_reflns_theta_min 1.73
_exptl_absorpt_coefficient_mu 1.659
_exptl_crystal_colour colourless
_exptl_crystal_density_diffrn 1.658
_exptl_crystal_density_method 'not measured'
_exptl_crystal_description plate
_exptl_crystal_F_000 3016
_exptl_crystal_size_max 0.4
_exptl_crystal_size_mid 0.3
_exptl_crystal_size_min 0.16
_refine_diff_density_max 2.318
_refine_diff_density_min -0.946
_refine_diff_density_rms 0.112
_refine_ls_extinction_method none
_refine_ls_goodness_of_fit_ref 0.998
_refine_ls_hydrogen_treatment mixed
_refine_ls_matrix_type full
_refine_ls_number_parameters 383
_refine_ls_number_reflns 5240
_refine_ls_number_restraints 0
_refine_ls_restrained_S_all 0.998
_refine_ls_R_factor_all 0.0625
_refine_ls_R_factor_gt 0.0505
_refine_ls_shift/su_max 0.001
_refine_ls_shift/su_mean 0.000
_refine_ls_structure_factor_coef Fsqd
_refine_ls_weighting_details 'calc w=1/[\s^2^(Fo^2^)+(0.1022P)^2^+0.0000P] where P=(Fo^2^+2Fc^2^)/3'
_refine_ls_weighting_scheme calc
_refine_ls_wR_factor_gt 0.1444
_refine_ls_wR_factor_ref 0.1513
_reflns_number_gt 4068
_reflns_number_total 5240
_reflns_threshold_expression >2sigma(I)
_cod_data_source_file ic050395tsi20050317_021311_3.cif
_cod_data_source_block compound4
_cod_database_code 4309126

loop_
_symmetry_equiv_pos_as_xyz
'x, y, z'
'-x, y, -z+1/2'
'x+1/2, y+1/2, z'
'-x+1/2, y+1/2, -z+1/2'
'-x, -y, -z'
'x, -y, z-1/2'
'-x+1/2, -y+1/2, -z'
'x+1/2, -y+1/2, z-1/2'

loop_
_atom_site_label
_atom_site_type_symbol
_atom_site_fract_x
_atom_site_fract_y
_atom_site_fract_z
_atom_site_U_iso_or_equiv
_atom_site_adp_type
_atom_site_occupancy
_atom_site_symmetry_multiplicity
_atom_site_calc_flag
_atom_site_refinement_flags
_atom_site_disorder_assembly
_atom_site_disorder_group
S1 S 0.53790(7) 0.86620(8) 0.62822(6) 0.0370(3) Uani 1 1 d . . .
P1 P 0.54489(6) 0.80100(7) 0.55096(6) 0.0254(3) Uani 1 1 d . . .
N1 N 0.50720(19) 0.8541(2) 0.47459(19) 0.0282(8) Uani 1 1 d . . .
C100 C 0.4314(2) 0.8690(4) 0.4479(3) 0.0390(12) Uani 1 1 d . . .
H10A H 0.4198 0.9262 0.4227 0.059 Uiso 1 1 calc R . .
H10B H 0.4169 0.8704 0.4875 0.059 Uiso 1 1 calc R . .
H10C H 0.4072 0.8202 0.4159 0.059 Uiso 1 1 calc R . .
N2 N 0.53038(17) 0.8291(2) 0.42026(18) 0.0245(8) Uani 1 1 d . . .
C1 C 0.5401(2) 0.8956(3) 0.3870(2) 0.0258(10) Uani 1 1 d . . .
H1 H 0.5276 0.9530 0.3982 0.031 Uiso 1 1 calc R . .
C2 C 0.5684(2) 0.8920(3) 0.3339(2) 0.0282(10) Uani 1 1 d . . .
C3 C 0.5865(2) 0.8131(3) 0.3082(2) 0.0295(10) Uani 1 1 d . . .
C4 C 0.6209(2) 0.8203(3) 0.2634(2) 0.0345(11) Uani 1 1 d . . .
H4 H 0.6348 0.7675 0.2466 0.041 Uiso 1 1 calc R . .
C5 C 0.6353(2) 0.9036(4) 0.2427(2) 0.0415(13) Uani 1 1 d . . .
H5 H 0.6585 0.9072 0.2115 0.050 Uiso 1 1 calc R . .
C6 C 0.6165(2) 0.9819(4) 0.2670(2) 0.0407(13) Uani 1 1 d . . .
H6 H 0.6265 1.0387 0.2525 0.049 Uiso 1 1 calc R . .
C7 C 0.5837(2) 0.9763(3) 0.3115(2) 0.0340(11) Uani 1 1 d . . .
H7 H 0.5707 1.0298 0.3281 0.041 Uiso 1 1 calc R . .
O1 O 0.57080(15) 0.7318(2) 0.32544(15) 0.0283(7) Uani 1 1 d . . .
N3 N 0.50662(19) 0.6999(2) 0.54003(19) 0.0266(8) Uani 1 1 d . . .
C300 C 0.4971(2) 0.6515(3) 0.5969(2) 0.0340(11) Uani 1 1 d . . .
H30A H 0.4476 0.6507 0.5884 0.051 Uiso 1 1 calc R . .
H30B H 0.5233 0.6815 0.6417 0.051 Uiso 1 1 calc R . .
H30C H 0.5138 0.5898 0.5987 0.051 Uiso 1 1 calc R . .
N4 N 0.48236(17) 0.6661(2) 0.47221(18) 0.0227(8) Uani 1 1 d . . .
C8 C 0.4405(2) 0.5979(3) 0.4575(2) 0.0267(10) Uani 1 1 d . . .
H8 H 0.4337 0.5693 0.4953 0.032 Uiso 1 1 calc R . .
C9 C 0.4035(2) 0.5626(3) 0.3874(2) 0.0271(10) Uani 1 1 d . . .
C10 C 0.4093(2) 0.5938(3) 0.3248(2) 0.0269(10) Uani 1 1 d . . .
C11 C 0.3612(3) 0.5591(4) 0.2600(2) 0.0410(12) Uani 1 1 d . . .
H11 H 0.3624 0.5806 0.2173 0.049 Uiso 1 1 calc R . .
C12 C 0.3136(3) 0.4962(4) 0.2574(3) 0.0600(17) Uani 1 1 d . . .
H12 H 0.2822 0.4745 0.2131 0.072 Uiso 1 1 calc R . .
C13 C 0.3099(3) 0.4624(4) 0.3197(3) 0.0579(16) Uani 1 1 d . . .
H13 H 0.2773 0.4171 0.3177 0.069 Uiso 1 1 calc R . .
C14 C 0.3545(2) 0.4965(3) 0.3830(3) 0.0384(12) Uani 1 1 d . . .
H14 H 0.3521 0.4746 0.4250 0.046 Uiso 1 1 calc R . .
O2 O 0.45739(14) 0.65196(19) 0.32585(15) 0.0241(6) Uani 1 1 d . . .
N5 N 0.62562(18) 0.7854(2) 0.55771(18) 0.0269(8) Uani 1 1 d . . .
C500 C 0.6876(2) 0.8198(3) 0.6157(2) 0.0344(11) Uani 1 1 d . . .
H50A H 0.7087 0.7716 0.6497 0.052 Uiso 1 1 calc R . .
H50B H 0.6742 0.8692 0.6391 0.052 Uiso 1 1 calc R . .
H50C H 0.7211 0.8417 0.5971 0.052 Uiso 1 1 calc R . .
N6 N 0.63243(17) 0.7146(2) 0.51615(17) 0.0232(8) Uani 1 1 d . . .
C15 C 0.6932(2) 0.6808(3) 0.5303(2) 0.0263(10) Uani 1 1 d . . .
H15 H 0.7315 0.7082 0.5668 0.032 Uiso 1 1 calc R . .
C16 C 0.7075(2) 0.6050(3) 0.4952(2) 0.0251(9) Uani 1 1 d . . .
C17 C 0.6565(2) 0.5527(3) 0.4403(2) 0.0237(9) Uani 1 1 d . . .
C18 C 0.6803(2) 0.4790(3) 0.4156(2) 0.0286(10) Uani 1 1 d . . .
H18 H 0.6475 0.4434 0.3797 0.034 Uiso 1 1 calc R . .
C19 C 0.7495(2) 0.4549(3) 0.4407(2) 0.0352(11) Uani 1 1 d . . .
H19 H 0.7636 0.4049 0.4212 0.042 Uiso 1 1 calc R . .
C20 C 0.7984(2) 0.5040(3) 0.4946(3) 0.0405(12) Uani 1 1 d . . .
H20 H 0.8459 0.4866 0.5134 0.049 Uiso 1 1 calc R . .
C21 C 0.7773(2) 0.5780(3) 0.5202(2) 0.0361(11) Uani 1 1 d . . .
H21 H 0.8112 0.6122 0.5563 0.043 Uiso 1 1 calc R . .
O3 O 0.58944(14) 0.57105(19) 0.41558(15) 0.0273(7) Uani 1 1 d . . .
Zn1 Zn 0.54464(2) 0.69096(3) 0.41026(2) 0.02282(17) Uani 1 1 d . . .
Zn2 Zn 0.5000 0.65811(5) 0.2500 0.0239(2) Uani 1 2 d S . .
O4 O 0.4756(3) 0.5286(4) 0.2159(3) 0.0292(13) Uani 0.50 1 d P . .
C40 C 0.5000 0.4456(5) 0.2500 0.068(3) Uani 1 2 d S . .
C41 C 0.7284(4) 0.1761(5) 0.3719(4) 0.076(2) Uani 1 1 d . . .
H41 H 0.7295 0.1098 0.3649 0.091 Uiso 1 1 calc R . .
Cl1 Cl 0.64385(10) 0.20540(12) 0.37098(13) 0.0904(7) Uani 1 1 d . . .
Cl2 Cl 0.79232(9) 0.20220(11) 0.44927(10) 0.0699(5) Uani 1 1 d . . .
Cl3 Cl 0.73938(17) 0.2282(3) 0.30371(14) 0.1690(15) Uani 1 1 d . . .

loop_
_atom_site_aniso_label
_atom_site_aniso_U_11
_atom_site_aniso_U_22
_atom_site_aniso_U_33
_atom_site_aniso_U_23
_atom_site_aniso_U_13
_atom_site_aniso_U_12
S1 0.0466(7) 0.0347(7) 0.0309(7) -0.0079(5) 0.0166(6) 0.0073(6)
P1 0.0283(6) 0.0239(6) 0.0228(6) -0.0015(5) 0.0087(5) 0.0039(5)
N1 0.032(2) 0.028(2) 0.025(2) -0.0008(16) 0.0105(16) 0.0043(16)
C100 0.029(2) 0.051(3) 0.037(3) 0.003(2) 0.013(2) 0.016(2)
N2 0.0229(18) 0.0252(19) 0.0225(19) 0.0013(16) 0.0058(15) 0.0052(15)
C1 0.018(2) 0.024(2) 0.028(2) 0.0014(19) 0.0005(18) 0.0038(17)
C2 0.019(2) 0.033(3) 0.024(2) 0.0050(19) -0.0007(18) -0.0039(18)
C3 0.022(2) 0.039(3) 0.020(2) 0.0022(19) 0.0001(18) -0.0092(19)
C4 0.029(2) 0.045(3) 0.029(3) -0.008(2) 0.011(2) -0.016(2)
C5 0.035(3) 0.063(4) 0.024(3) -0.001(2) 0.008(2) -0.024(2)
C6 0.035(3) 0.048(3) 0.028(3) 0.009(2) 0.002(2) -0.015(2)
C7 0.025(2) 0.039(3) 0.029(3) 0.007(2) 0.002(2) -0.006(2)
O1 0.0275(16) 0.0305(17) 0.0283(16) 0.0019(14) 0.0125(14) -0.0035(13)
N3 0.0282(19) 0.029(2) 0.024(2) -0.0007(16) 0.0119(16) -0.0015(15)
C300 0.042(3) 0.034(3) 0.028(3) 0.002(2) 0.015(2) 0.000(2)
N4 0.0223(18) 0.0258(19) 0.0215(19) 0.0010(15) 0.0103(15) 0.0031(15)
C8 0.025(2) 0.031(3) 0.026(2) 0.0027(19) 0.0131(19) 0.0027(19)
C9 0.025(2) 0.027(2) 0.031(2) -0.0007(19) 0.0128(19) -0.0007(18)
C10 0.020(2) 0.032(2) 0.030(2) -0.001(2) 0.0110(19) 0.0007(18)
C11 0.043(3) 0.058(3) 0.024(3) -0.006(2) 0.015(2) -0.019(3)
C12 0.061(4) 0.082(4) 0.032(3) -0.017(3) 0.013(3) -0.038(3)
C13 0.051(3) 0.069(4) 0.057(4) -0.015(3) 0.025(3) -0.037(3)
C14 0.041(3) 0.047(3) 0.033(3) -0.002(2) 0.020(2) -0.014(2)
O2 0.0203(14) 0.0289(16) 0.0222(15) 0.0027(13) 0.0075(12) -0.0021(12)
N5 0.0244(19) 0.029(2) 0.0208(19) -0.0085(16) 0.0025(15) 0.0000(16)
C500 0.031(3) 0.040(3) 0.025(2) -0.010(2) 0.003(2) -0.005(2)
N6 0.0218(18) 0.0251(19) 0.0200(18) -0.0030(15) 0.0055(15) 0.0004(15)
C15 0.026(2) 0.027(2) 0.021(2) -0.0021(18) 0.0048(18) -0.0017(18)
C16 0.021(2) 0.031(2) 0.021(2) 0.0043(18) 0.0068(18) 0.0053(18)
C17 0.022(2) 0.029(2) 0.020(2) 0.0054(18) 0.0067(17) 0.0025(18)
C18 0.031(2) 0.025(2) 0.025(2) 0.0007(19) 0.0065(19) 0.0017(19)
C19 0.033(3) 0.034(3) 0.035(3) 0.001(2) 0.010(2) 0.012(2)
C20 0.024(2) 0.044(3) 0.045(3) -0.003(2) 0.005(2) 0.011(2)
C21 0.022(2) 0.046(3) 0.031(3) -0.002(2) 0.001(2) 0.005(2)
O3 0.0197(15) 0.0276(16) 0.0305(17) -0.0042(13) 0.0055(13) 0.0023(12)
Zn1 0.0204(3) 0.0254(3) 0.0211(3) 0.0006(2) 0.0065(2) 0.00125(19)
Zn2 0.0234(4) 0.0269(4) 0.0217(4) 0.000 0.0095(3) 0.000
O4 0.029(3) 0.029(3) 0.028(3) 0.001(3) 0.009(3) -0.007(3)
C40 0.131(8) 0.027(4) 0.024(4) 0.000 0.005(5) 0.000
C41 0.077(5) 0.057(4) 0.101(6) -0.024(4) 0.042(4) 0.003(4)
Cl1 0.0652(11) 0.0641(11) 0.149(2) -0.0234(12) 0.0497(12) 0.0002(9)
Cl2 0.0679(11) 0.0703(11) 0.0815(12) 0.0082(9) 0.0402(10) 0.0151(8)
Cl3 0.152(3) 0.304(5) 0.0644(15) -0.002(2) 0.0567(17) 0.003(3)

loop_
_atom_type_symbol
_atom_type_description
_atom_type_scat_dispersion_real
_atom_type_scat_dispersion_imag
_atom_type_scat_source
C C 0.0033 0.0016 'International Tables Vol C Tables 4.2.6.8 and 6.1.1.4'
H H 0.0000 0.0000 'International Tables Vol C Tables 4.2.6.8 and 6.1.1.4'
N N 0.0061 0.0033 'International Tables Vol C Tables 4.2.6.8 and 6.1.1.4'
O O 0.0106 0.0060 'International Tables Vol C Tables 4.2.6.8 and 6.1.1.4'
P P 0.1023 0.0942 'International Tables Vol C Tables 4.2.6.8 and 6.1.1.4'
S S 0.1246 0.1234 'International Tables Vol C Tables 4.2.6.8 and 6.1.1.4'
Zn Zn 0.2839 1.4301 'International Tables Vol C Tables 4.2.6.8 and 6.1.1.4'
Cl Cl 0.1484 0.1585 'International Tables Vol C Tables 4.2.6.8 and 6.1.1.4'

loop_
_geom_angle_atom_site_label_1
_geom_angle_atom_site_label_2
_geom_angle_atom_site_label_3
_geom_angle
_geom_angle_site_symmetry_1
_geom_angle_site_symmetry_3
_geom_angle_publ_flag
N5 P1 N1 103.41(19) . . ?
N5 P1 N3 107.59(18) . . ?
N1 P1 N3 106.09(19) . . ?
N5 P1 S1 114.27(14) . . ?
N1 P1 S1 112.71(14) . . ?
N3 P1 S1 112.07(14) . . ?
N2 N1 C100 113.1(3) . . ?
N2 N1 P1 116.1(3) . . ?
C100 N1 P1 117.6(3) . . ?
C1 N2 N1 113.4(3) . . ?
C1 N2 Zn1 130.7(3) . . ?
N1 N2 Zn1 115.8(3) . . ?
N2 C1 C2 126.0(4) . . ?
C3 C2 C7 119.2(4) . . ?
C3 C2 C1 125.1(4) . . ?
C7 C2 C1 115.5(4) . . ?
O1 C3 C4 119.6(4) . . ?
O1 C3 C2 121.7(4) . . ?
C4 C3 C2 118.7(4) . . ?
C5 C4 C3 120.7(5) . . ?
C4 C5 C6 120.9(5) . . ?
C7 C6 C5 119.3(5) . . ?
C6 C7 C2 121.2(5) . . ?
C3 O1 Zn2 118.2(3) . . ?
C3 O1 Zn1 130.5(3) . . ?
Zn2 O1 Zn1 97.67(12) . . ?
N4 N3 C300 121.7(3) . . ?
N4 N3 P1 115.3(3) . . ?
C300 N3 P1 123.0(3) . . ?
C8 N4 N3 117.8(4) . . ?
C8 N4 Zn1 119.9(3) . . ?
N3 N4 Zn1 117.8(2) . . ?
N4 C8 C9 124.4(4) . . ?
C14 C9 C10 119.6(4) . . ?
C14 C9 C8 114.3(4) . . ?
C10 C9 C8 125.9(4) . . ?
O2 C10 C11 120.4(4) . . ?
O2 C10 C9 122.5(4) . . ?
C11 C10 C9 117.1(4) . . ?
C12 C11 C10 121.8(5) . . ?
C11 C12 C13 121.1(5) . . ?
C14 C13 C12 118.4(5) . . ?
C13 C14 C9 122.0(5) . . ?
C10 O2 Zn1 128.0(3) . . ?
C10 O2 Zn2 124.4(3) . . ?
Zn1 O2 Zn2 97.23(11) . . ?
N6 N5 C500 119.5(3) . . ?
N6 N5 P1 113.7(3) . . ?
C500 N5 P1 124.2(3) . . ?
C15 N6 N5 119.0(3) . . ?
C15 N6 Zn1 120.7(3) . . ?
N5 N6 Zn1 118.0(2) . . ?
N6 C15 C16 125.2(4) . . ?
C21 C16 C15 115.7(4) . . ?
C21 C16 C17 118.3(4) . . ?
C15 C16 C17 125.8(4) . . ?
O3 C17 C18 120.4(4) . . ?
O3 C17 C16 122.5(4) . . ?
C18 C17 C16 117.1(4) . . ?
C19 C18 C17 123.1(4) . . ?
C18 C19 C20 119.9(4) . . ?
C21 C20 C19 119.1(4) . . ?
C20 C21 C16 122.5(4) . . ?
C17 O3 Zn1 127.6(3) . . ?
O3 Zn1 O2 91.96(11) . . ?
O3 Zn1 N2 161.98(12) . . ?
O2 Zn1 N2 104.36(12) . . ?
O3 Zn1 O1 91.88(12) . . ?
O2 Zn1 O1 79.14(11) . . ?
N2 Zn1 O1 83.90(13) . . ?
O3 Zn1 N4 101.02(13) . . ?
O2 Zn1 N4 85.07(12) . . ?
N2 Zn1 N4 88.15(13) . . ?
O1 Zn1 N4 159.94(12) . . ?
O3 Zn1 N6 84.37(12) . . ?
O2 Zn1 N6 168.05(12) . . ?
N2 Zn1 N6 81.08(13) . . ?
O1 Zn1 N6 112.29(12) . . ?
N4 Zn1 N6 84.47(13) . . ?
O3 Zn1 Zn2 81.64(9) . . ?
O2 Zn1 Zn2 41.90(8) . . ?
N2 Zn1 Zn2 105.35(10) . . ?
O1 Zn1 Zn2 39.69(8) . . ?
N4 Zn1 Zn2 126.86(9) . . ?
N6 Zn1 Zn2 147.59(9) . . ?
O1 Zn2 O1 113.48(17) . 2_655 ?
O1 Zn2 O4 142.38(18) . . ?
O1 Zn2 O4 103.95(18) 2_655 . ?
O1 Zn2 O4 103.95(18) . 2_655 ?
O1 Zn2 O4 142.38(18) 2_655 2_655 ?
O4 Zn2 O4 39.3(3) . 2_655 ?
O1 Zn2 O2 101.82(11) . 2_655 ?
O1 Zn2 O2 80.98(11) 2_655 2_655 ?
O4 Zn2 O2 79.80(18) . 2_655 ?
O4 Zn2 O2 95.43(18) 2_655 2_655 ?
O1 Zn2 O2 80.98(11) . . ?
O1 Zn2 O2 101.82(11) 2_655 . ?
O4 Zn2 O2 95.43(18) . . ?
O4 Zn2 O2 79.80(18) 2_655 . ?
O2 Zn2 O2 174.98(16) 2_655 . ?
O1 Zn2 Zn1 42.64(8) . . ?
O1 Zn2 Zn1 124.25(8) 2_655 . ?
O4 Zn2 Zn1 116.40(16) . . ?
O4 Zn2 Zn1 81.50(16) 2_655 . ?
O2 Zn2 Zn1 140.35(7) 2_655 . ?
O2 Zn2 Zn1 40.88(7) . . ?
O1 Zn2 Zn1 124.25(9) . 2_655 ?
O1 Zn2 Zn1 42.64(8) 2_655 2_655 ?
O4 Zn2 Zn1 81.50(16) . 2_655 ?
O4 Zn2 Zn1 116.40(16) 2_655 2_655 ?
O2 Zn2 Zn1 40.88(7) 2_655 2_655 ?
O2 Zn2 Zn1 140.35(7) . 2_655 ?
Zn1 Zn2 Zn1 161.87(3) . 2_655 ?
O4 O4 C40 60.9(3) 2_655 . ?
O4 O4 Zn2 70.36(16) 2_655 . ?
C40 O4 Zn2 131.2(4) . . ?
O4 C40 O4 58.3(6) 2_655 . ?
Cl2 C41 Cl3 111.5(4) . . ?
Cl2 C41 Cl1 111.2(4) . . ?
Cl3 C41 Cl1 109.4(4) . . ?

loop_
_geom_bond_atom_site_label_1
_geom_bond_atom_site_label_2
_geom_bond_distance
_geom_bond_site_symmetry_2
_geom_bond_publ_flag
S1 P1 1.9257(16) . ?
P1 N5 1.657(4) . ?
P1 N1 1.662(4) . ?
P1 N3 1.680(4) . ?
N1 N2 1.439(5) . ?
N1 C100 1.477(6) . ?
N2 C1 1.268(5) . ?
N2 Zn1 2.102(3) . ?
C1 C2 1.441(6) . ?
C2 C3 1.402(6) . ?
C2 C7 1.420(6) . ?
C3 O1 1.341(5) . ?
C3 C4 1.387(6) . ?
C4 C5 1.384(7) . ?
C5 C6 1.389(8) . ?
C6 C7 1.351(7) . ?
O1 Zn2 2.003(3) . ?
O1 Zn1 2.125(3) . ?
N3 N4 1.385(5) . ?
N3 C300 1.459(6) . ?
N4 C8 1.297(5) . ?
N4 Zn1 2.192(3) . ?
C8 C9 1.447(6) . ?
C9 C14 1.398(6) . ?
C9 C10 1.428(6) . ?
C10 O2 1.322(5) . ?
C10 C11 1.419(6) . ?
C11 C12 1.353(7) . ?
C12 C13 1.414(8) . ?
C13 C14 1.371(7) . ?
O2 Zn1 2.051(3) . ?
O2 Zn2 2.092(3) . ?
N5 N6 1.404(5) . ?
N5 C500 1.468(5) . ?
N6 C15 1.291(5) . ?
N6 Zn1 2.263(3) . ?
C15 C16 1.437(6) . ?
C16 C21 1.403(6) . ?
C16 C17 1.443(6) . ?
C17 O3 1.319(5) . ?
C17 C18 1.385(6) . ?
C18 C19 1.378(6) . ?
C19 C20 1.387(7) . ?
C20 C21 1.370(7) . ?
O3 Zn1 2.002(3) . ?
Zn1 Zn2 3.1084(5) . ?
Zn2 O1 2.003(3) 2_655 ?
Zn2 O4 2.050(6) . ?
Zn2 O4 2.050(6) 2_655 ?
Zn2 O2 2.092(3) 2_655 ?
Zn2 Zn1 3.1084(5) 2_655 ?
O4 O4 1.378(11) 2_655 ?
O4 C40 1.415(8) . ?
C40 O4 1.415(9) 2_655 ?
C41 Cl2 1.676(8) . ?
C41 Cl3 1.705(8) . ?
C41 Cl1 1.817(7) . ?

loop_
_geom_torsion_atom_site_label_1
_geom_torsion_atom_site_label_2
_geom_torsion_atom_site_label_3
_geom_torsion_atom_site_label_4
_geom_torsion
_geom_torsion_site_symmetry_1
_geom_torsion_site_symmetry_2
_geom_torsion_site_symmetry_3
_geom_torsion_site_symmetry_4
_geom_torsion_publ_flag
N5 P1 N1 N2 34.4(3) . . . . ?
N3 P1 N1 N2 -78.7(3) . . . . ?
S1 P1 N1 N2 158.3(2) . . . . ?
N5 P1 N1 C100 172.9(3) . . . . ?
N3 P1 N1 C100 59.8(4) . . . . ?
S1 P1 N1 C100 -63.2(4) . . . . ?
C100 N1 N2 C1 83.4(5) . . . . ?
P1 N1 N2 C1 -136.3(3) . . . . ?
C100 N1 N2 Zn1 -97.9(4) . . . . ?
P1 N1 N2 Zn1 42.4(3) . . . . ?
N1 N2 C1 C2 174.8(4) . . . . ?
Zn1 N2 C1 C2 -3.7(6) . . . . ?
N2 C1 C2 C3 3.3(7) . . . . ?
N2 C1 C2 C7 -171.2(4) . . . . ?
C7 C2 C3 O1 -177.3(4) . . . . ?
C1 C2 C3 O1 8.4(6) . . . . ?
C7 C2 C3 C4 2.1(6) . . . . ?
C1 C2 C3 C4 -172.3(4) . . . . ?
O1 C3 C4 C5 177.5(4) . . . . ?
C2 C3 C4 C5 -1.9(7) . . . . ?
C3 C4 C5 C6 0.8(7) . . . . ?
C4 C5 C6 C7 0.1(7) . . . . ?
C5 C6 C7 C2 0.2(7) . . . . ?
C3 C2 C7 C6 -1.2(6) . . . . ?
C1 C2 C7 C6 173.6(4) . . . . ?
C4 C3 O1 Zn2 -67.5(5) . . . . ?
C2 C3 O1 Zn2 111.8(4) . . . . ?
C4 C3 O1 Zn1 161.4(3) . . . . ?
C2 C3 O1 Zn1 -19.2(6) . . . . ?
N5 P1 N3 N4 -80.6(3) . . . . ?
N1 P1 N3 N4 29.6(3) . . . . ?
S1 P1 N3 N4 153.0(2) . . . . ?
N5 P1 N3 C300 101.5(4) . . . . ?
N1 P1 N3 C300 -148.4(3) . . . . ?
S1 P1 N3 C300 -25.0(4) . . . . ?
C300 N3 N4 C8 11.6(6) . . . . ?
P1 N3 N4 C8 -166.4(3) . . . . ?
C300 N3 N4 Zn1 -144.5(3) . . . . ?
P1 N3 N4 Zn1 37.5(4) . . . . ?
N3 N4 C8 C9 171.3(4) . . . . ?
Zn1 N4 C8 C9 -33.1(5) . . . . ?
N4 C8 C9 C14 -172.0(4) . . . . ?
N4 C8 C9 C10 3.0(7) . . . . ?
C14 C9 C10 O2 -175.7(4) . . . . ?
C8 C9 C10 O2 9.5(7) . . . . ?
C14 C9 C10 C11 3.8(6) . . . . ?
C8 C9 C10 C11 -171.0(4) . . . . ?
O2 C10 C11 C12 176.7(5) . . . . ?
C9 C10 C11 C12 -2.8(7) . . . . ?
C10 C11 C12 C13 0.1(10) . . . . ?
C11 C12 C13 C14 1.7(10) . . . . ?
C12 C13 C14 C9 -0.6(9) . . . . ?
C10 C9 C14 C13 -2.2(7) . . . . ?
C8 C9 C14 C13 173.2(5) . . . . ?
C11 C10 O2 Zn1 -165.5(3) . . . . ?
C9 C10 O2 Zn1 14.0(6) . . . . ?
C11 C10 O2 Zn2 -28.7(5) . . . . ?
C9 C10 O2 Zn2 150.8(3) . . . . ?
N1 P1 N5 N6 -77.5(3) . . . . ?
N3 P1 N5 N6 34.5(3) . . . . ?
S1 P1 N5 N6 159.6(2) . . . . ?
N1 P1 N5 C500 121.1(4) . . . . ?
N3 P1 N5 C500 -127.0(4) . . . . ?
S1 P1 N5 C500 -1.8(4) . . . . ?
C500 N5 N6 C15 0.5(6) . . . . ?
P1 N5 N6 C15 -161.9(3) . . . . ?
C500 N5 N6 Zn1 -162.3(3) . . . . ?
P1 N5 N6 Zn1 35.4(4) . . . . ?
N5 N6 C15 C16 176.1(4) . . . . ?
Zn1 N6 C15 C16 -21.6(6) . . . . ?
N6 C15 C16 C21 -178.4(4) . . . . ?
N6 C15 C16 C17 -2.2(7) . . . . ?
C21 C16 C17 O3 177.3(4) . . . . ?
C15 C16 C17 O3 1.1(7) . . . . ?
C21 C16 C17 C18 -0.4(6) . . . . ?
C15 C16 C17 C18 -176.6(4) . . . . ?
O3 C17 C18 C19 -178.2(4) . . . . ?
C16 C17 C18 C19 -0.5(7) . . . . ?
C17 C18 C19 C20 1.9(7) . . . . ?
C18 C19 C20 C21 -2.4(8) . . . . ?
C19 C20 C21 C16 1.5(8) . . . . ?
C15 C16 C21 C20 176.5(5) . . . . ?
C17 C16 C21 C20 -0.1(7) . . . . ?
C18 C17 O3 Zn1 -153.0(3) . . . . ?
C16 C17 O3 Zn1 29.4(5) . . . . ?
C17 O3 Zn1 O2 152.8(3) . . . . ?
C17 O3 Zn1 N2 -2.3(6) . . . . ?
C17 O3 Zn1 O1 73.6(3) . . . . ?
C17 O3 Zn1 N4 -121.8(3) . . . . ?
C17 O3 Zn1 N6 -38.6(3) . . . . ?
C17 O3 Zn1 Zn2 112.1(3) . . . . ?
C10 O2 Zn1 O3 70.1(3) . . . . ?
Zn2 O2 Zn1 O3 -75.17(13) . . . . ?
C10 O2 Zn1 N2 -117.6(3) . . . . ?
Zn2 O2 Zn1 N2 97.12(14) . . . . ?
C10 O2 Zn1 O1 161.6(3) . . . . ?
Zn2 O2 Zn1 O1 16.37(11) . . . . ?
C10 O2 Zn1 N4 -30.8(3) . . . . ?
Zn2 O2 Zn1 N4 -176.06(13) . . . . ?
C10 O2 Zn1 N6 -1.7(8) . . . . ?
Zn2 O2 Zn1 N6 -147.0(5) . . . . ?
C10 O2 Zn1 Zn2 145.2(4) . . . . ?
C1 N2 Zn1 O3 73.9(6) . . . . ?
N1 N2 Zn1 O3 -104.6(5) . . . . ?
C1 N2 Zn1 O2 -80.4(4) . . . . ?
N1 N2 Zn1 O2 101.1(3) . . . . ?
C1 N2 Zn1 O1 -3.3(4) . . . . ?
N1 N2 Zn1 O1 178.3(3) . . . . ?
C1 N2 Zn1 N4 -164.9(4) . . . . ?
N1 N2 Zn1 N4 16.7(3) . . . . ?
C1 N2 Zn1 N6 110.4(4) . . . . ?
N1 N2 Zn1 N6 -68.0(3) . . . . ?
C1 N2 Zn1 Zn2 -37.0(4) . . . . ?
N1 N2 Zn1 Zn2 144.6(2) . . . . ?
C3 O1 Zn1 O3 -147.6(3) . . . . ?
Zn2 O1 Zn1 O3 74.49(12) . . . . ?
C3 O1 Zn1 O2 120.8(3) . . . . ?
Zn2 O1 Zn1 O2 -17.14(12) . . . . ?
C3 O1 Zn1 N2 14.8(3) . . . . ?
Zn2 O1 Zn1 N2 -123.07(14) . . . . ?
C3 O1 Zn1 N4 82.0(5) . . . . ?
Zn2 O1 Zn1 N4 -55.8(4) . . . . ?
C3 O1 Zn1 N6 -62.9(4) . . . . ?
Zn2 O1 Zn1 N6 159.18(12) . . . . ?
C3 O1 Zn1 Zn2 137.9(4) . . . . ?
C8 N4 Zn1 O3 -52.0(3) . . . . ?
N3 N4 Zn1 O3 103.6(3) . . . . ?
C8 N4 Zn1 O2 39.0(3) . . . . ?
N3 N4 Zn1 O2 -165.4(3) . . . . ?
C8 N4 Zn1 N2 143.6(3) . . . . ?
N3 N4 Zn1 N2 -60.8(3) . . . . ?
C8 N4 Zn1 O1 77.1(5) . . . . ?
N3 N4 Zn1 O1 -127.3(4) . . . . ?
C8 N4 Zn1 N6 -135.2(3) . . . . ?
N3 N4 Zn1 N6 20.4(3) . . . . ?
C8 N4 Zn1 Zn2 35.7(4) . . . . ?
N3 N4 Zn1 Zn2 -168.7(2) . . . . ?
C15 N6 Zn1 O3 34.0(3) . . . . ?
N5 N6 Zn1 O3 -163.6(3) . . . . ?
C15 N6 Zn1 O2 106.5(6) . . . . ?
N5 N6 Zn1 O2 -91.0(6) . . . . ?
C15 N6 Zn1 N2 -135.4(3) . . . . ?
N5 N6 Zn1 N2 27.1(3) . . . . ?
C15 N6 Zn1 O1 -55.8(4) . . . . ?
N5 N6 Zn1 O1 106.7(3) . . . . ?
C15 N6 Zn1 N4 135.6(3) . . . . ?
N5 N6 Zn1 N4 -61.9(3) . . . . ?
C15 N6 Zn1 Zn2 -30.7(4) . . . . ?
N5 N6 Zn1 Zn2 131.7(2) . . . . ?
C3 O1 Zn2 O1 -28.9(3) . . . 2_655 ?
Zn1 O1 Zn2 O1 115.73(13) . . . 2_655 ?
C3 O1 Zn2 O4 144.9(4) . . . . ?
Zn1 O1 Zn2 O4 -70.5(3) . . . . ?
C3 O1 Zn2 O4 155.0(3) . . . 2_655 ?
Zn1 O1 Zn2 O4 -60.4(2) . . . 2_655 ?
C3 O1 Zn2 O2 56.3(3) . . . 2_655 ?
Zn1 O1 Zn2 O2 -159.07(11) . . . 2_655 ?
C3 O1 Zn2 O2 -127.9(3) . . . . ?
Zn1 O1 Zn2 O2 16.69(11) . . . . ?
C3 O1 Zn2 Zn1 -144.6(4) . . . . ?
C3 O1 Zn2 Zn1 18.7(3) . . . 2_655 ?
Zn1 O1 Zn2 Zn1 163.31(5) . . . 2_655 ?
C10 O2 Zn2 O1 -164.3(3) . . . . ?
Zn1 O2 Zn2 O1 -17.29(12) . . . . ?
C10 O2 Zn2 O1 83.4(3) . . . 2_655 ?
Zn1 O2 Zn2 O1 -129.56(12) . . . 2_655 ?
C10 O2 Zn2 O4 -22.1(3) . . . . ?
Zn1 O2 Zn2 O4 124.94(18) . . . . ?
C10 O2 Zn2 O4 -58.3(3) . . . 2_655 ?
Zn1 O2 Zn2 O4 88.76(18) . . . 2_655 ?
C10 O2 Zn2 O2 -40.1(3) . . . 2_655 ?
Zn1 O2 Zn2 O2 106.96(9) . . . 2_655 ?
C10 O2 Zn2 Zn1 -147.0(4) . . . . ?
C10 O2 Zn2 Zn1 61.1(3) . . . 2_655 ?
Zn1 O2 Zn2 Zn1 -151.84(7) . . . 2_655 ?
O3 Zn1 Zn2 O1 -103.24(15) . . . . ?
O2 Zn1 Zn2 O1 154.31(17) . . . . ?
N2 Zn1 Zn2 O1 59.78(16) . . . . ?
N4 Zn1 Zn2 O1 159.22(17) . . . . ?
N6 Zn1 Zn2 O1 -37.8(2) . . . . ?
O3 Zn1 Zn2 O1 168.36(13) . . . 2_655 ?
O2 Zn1 Zn2 O1 65.91(16) . . . 2_655 ?
N2 Zn1 Zn2 O1 -28.62(15) . . . 2_655 ?
O1 Zn1 Zn2 O1 -88.4(2) . . . 2_655 ?
N4 Zn1 Zn2 O1 70.82(16) . . . 2_655 ?
N6 Zn1 Zn2 O1 -126.24(19) . . . 2_655 ?
O3 Zn1 Zn2 O4 36.8(2) . . . . ?
O2 Zn1 Zn2 O4 -65.7(2) . . . . ?
N2 Zn1 Zn2 O4 -160.2(2) . . . . ?
O1 Zn1 Zn2 O4 140.0(2) . . . . ?
N4 Zn1 Zn2 O4 -60.8(2) . . . . ?
N6 Zn1 Zn2 O4 102.2(2) . . . . ?
O3 Zn1 Zn2 O4 18.24(18) . . . 2_655 ?
O2 Zn1 Zn2 O4 -84.2(2) . . . 2_655 ?
N2 Zn1 Zn2 O4 -178.75(19) . . . 2_655 ?
O1 Zn1 Zn2 O4 121.5(2) . . . 2_655 ?
N4 Zn1 Zn2 O4 -79.3(2) . . . 2_655 ?
N6 Zn1 Zn2 O4 83.6(2) . . . 2_655 ?
O3 Zn1 Zn2 O2 -70.01(15) . . . 2_655 ?
O2 Zn1 Zn2 O2 -172.5(2) . . . 2_655 ?
N2 Zn1 Zn2 O2 93.00(16) . . . 2_655 ?
O1 Zn1 Zn2 O2 33.23(18) . . . 2_655 ?
N4 Zn1 Zn2 O2 -167.55(17) . . . 2_655 ?
N6 Zn1 Zn2 O2 -4.6(2) . . . 2_655 ?
O3 Zn1 Zn2 O2 102.45(14) . . . . ?
N2 Zn1 Zn2 O2 -94.54(15) . . . . ?
O1 Zn1 Zn2 O2 -154.31(17) . . . . ?
N4 Zn1 Zn2 O2 4.90(16) . . . . ?
N6 Zn1 Zn2 O2 167.8(2) . . . . ?
O3 Zn1 Zn2 Zn1 -152.95(8) . . . 2_655 ?
O2 Zn1 Zn2 Zn1 104.60(12) . . . 2_655 ?
N2 Zn1 Zn2 Zn1 10.07(10) . . . 2_655 ?
O1 Zn1 Zn2 Zn1 -49.71(13) . . . 2_655 ?
N4 Zn1 Zn2 Zn1 109.51(11) . . . 2_655 ?
N6 Zn1 Zn2 Zn1 -87.55(17) . . . 2_655 ?
O1 Zn2 O4 O4 15.7(7) . . . 2_655 ?
O1 Zn2 O4 O4 -170.2(4) 2_655 . . 2_655 ?
O2 Zn2 O4 O4 111.8(5) 2_655 . . 2_655 ?
O2 Zn2 O4 O4 -66.6(5) . . . 2_655 ?
Zn1 Zn2 O4 O4 -29.8(5) . . . 2_655 ?
Zn1 Zn2 O4 O4 153.2(5) 2_655 . . 2_655 ?
O1 Zn2 O4 C40 15.7(7) . . . . ?
O1 Zn2 O4 C40 -170.2(4) 2_655 . . . ?
O4 Zn2 O4 C40 0.000(2) 2_655 . . . ?
O2 Zn2 O4 C40 111.8(5) 2_655 . . . ?
O2 Zn2 O4 C40 -66.6(5) . . . . ?
Zn1 Zn2 O4 C40 -29.8(5) . . . . ?
Zn1 Zn2 O4 C40 153.2(5) 2_655 . . . ?
Zn2 O4 C40 O4 0.000(2) . . . 2_655 ?
